data_4129742
loop_
_publ_author_name
'Li, Liangchun'
'Matsuo, Tsukasa'
'Hashizume, Daisuke'
'Fueno, Hiroyuki'
'Tanaka, Kazuyoshi'
'Tamao, Kohei'

_publ_section_title
;
 Coplanar Oligo(p-phenylenedisilenylene)s as Si&#x2550;Si Analogues of
 Oligo(p-phenylenevinylene)s: Evidence for Extended \p-Conjugation through
 the Carbon and Silicon \p-Frameworks.
;
_journal_issue 47
_journal_name_full 'Journal of the American Chemical Society'
_journal_page_first 15026
_journal_page_last 15035
_journal_paper_doi 10.1021/jacs.5b10113
_journal_volume 137
_journal_year 2015
_chemical_formula_moiety 'C30 H49 Br O'
_chemical_formula_sum 'C30 H49 Br O'
_chemical_formula_weight 505.60
_chemical_name_common (HexO)MEindBr
_space_group_IT_number 15
_space_group_name_Hall '-C 2yc'
_space_group_name_H-M_alt 'C 1 2/c 1'
_symmetry_cell_setting monoclinic
_symmetry_Int_Tables_number 15
_symmetry_space_group_name_Hall '-C 2yc'
_symmetry_space_group_name_H-M 'C 1 2/c 1'
_atom_sites_solution_hydrogens geom
_atom_sites_solution_primary direct
_atom_sites_solution_secondary difmap
_audit_creation_method SHELXL-97
_cell_angle_alpha 90.00
_cell_angle_beta 116.9161(19)
_cell_angle_gamma 90.00
_cell_formula_units_Z 8
_cell_length_a 25.656(5)
_cell_length_b 11.2439(18)
_cell_length_c 21.551(4)
_cell_measurement_reflns_used 7536
_cell_measurement_temperature 100
_cell_measurement_theta_max 29.1262
_cell_measurement_theta_min 2.6190
_cell_volume 5543.4(17)
_computing_cell_refinement CrystalClear
_computing_data_collection CrystalClear
_computing_data_reduction CrystalClear
_computing_structure_refinement 'SHELXL-97 (Sheldrick, 1997)'
_computing_structure_solution 'SHELXS-97 (Sheldrick, 1990)'
_diffrn_ambient_temperature 100
_diffrn_detector_area_resol_mean 7.31
_diffrn_measured_fraction_theta_full 0.996
_diffrn_measured_fraction_theta_max 0.996
_diffrn_measurement_device_type 'Rigaku AFC-10 with Saturn724+ CCD'
_diffrn_measurement_method \w-scan
_diffrn_radiation_monochromator cofocal
_diffrn_radiation_source 'fine-focus rotating anode'
_diffrn_radiation_type MoK\a
_diffrn_radiation_wavelength 0.71073
_diffrn_reflns_av_R_equivalents 0.0559
_diffrn_reflns_av_sigmaI/netI 0.0391
_diffrn_reflns_limit_h_max 30
_diffrn_reflns_limit_h_min -30
_diffrn_reflns_limit_k_max 13
_diffrn_reflns_limit_k_min -13
_diffrn_reflns_limit_l_max 25
_diffrn_reflns_limit_l_min -25
_diffrn_reflns_number 27758
_diffrn_reflns_theta_full 25.00
_diffrn_reflns_theta_max 25.00
_diffrn_reflns_theta_min 2.62
_exptl_absorpt_coefficient_mu 1.502
_exptl_absorpt_correction_T_max 0.9287
_exptl_absorpt_correction_T_min 0.8767
_exptl_absorpt_correction_type multi-scan
_exptl_absorpt_process_details
;
 MULABS - Empirical Correction for Absorption Anisotropy.
 R.H. Blessing, Acta Crystallogr., Sect. A. 51, 33-38 (1995).
;
_exptl_crystal_colour colorless
_exptl_crystal_density_diffrn 1.212
_exptl_crystal_density_method 'not measured'
_exptl_crystal_description block
_exptl_crystal_F_000 2176
_exptl_crystal_size_max 0.09
_exptl_crystal_size_mid 0.06
_exptl_crystal_size_min 0.05
_refine_diff_density_max 0.550
_refine_diff_density_min -0.318
_refine_diff_density_rms 0.065
_refine_ls_extinction_method none
_refine_ls_goodness_of_fit_ref 1.034
_refine_ls_hydrogen_treatment constr
_refine_ls_matrix_type full
_refine_ls_number_parameters 298
_refine_ls_number_reflns 4865
_refine_ls_number_restraints 0
_refine_ls_restrained_S_all 1.034
_refine_ls_R_factor_all 0.0441
_refine_ls_R_factor_gt 0.0367
_refine_ls_shift/su_max 0.001
_refine_ls_shift/su_mean 0.000
_refine_ls_structure_factor_coef Fsqd
_refine_ls_weighting_details 'calc w=1/[\s^2^(Fo^2^)+(0.0533P)^2^+2.0000P] where P=(Fo^2^+2Fc^2^)/3'
_refine_ls_weighting_scheme calc
_refine_ls_wR_factor_gt 0.0876
_refine_ls_wR_factor_ref 0.0921
_reflns_number_gt 4219
_reflns_number_total 4865
_reflns_threshold_expression >2sigma(I)
_cod_data_source_file ja5b10113_si_002.cif
_cod_data_source_block (HexO)MEindBr
_cod_depositor_comments
;
The following automatic conversions were performed:

data item '_exptl_absorpt_correction_type' value 'Multi-scan' was
changed to 'multi-scan' in accordance with the
/home/saulius/struct/COD-crude-data/automatic-downloads/DataCite-retrospective/ACS/depositions/lib/dictionaries/cif_core.dic
dictionary named 'cif_core.dic' version 2.4.2 last updated on
2011-04-26.

Automatic conversion script
Id: cif_fix_values 6909 2019-04-08 15:41:33Z antanas 
;
_cod_original_cell_volume 5543.5(16)
_cod_original_sg_symbol_H-M 'C 2/c'
_cod_database_code 4129742

loop_
_symmetry_equiv_pos_as_xyz
'x, y, z'
'-x, y, -z+1/2'
'x+1/2, y+1/2, z'
'-x+1/2, y+1/2, -z+1/2'
'-x, -y, -z'
'x, -y, z-1/2'
'-x+1/2, -y+1/2, -z'
'x+1/2, -y+1/2, z-1/2'

loop_
_atom_site_label
_atom_site_type_symbol
_atom_site_fract_x
_atom_site_fract_y
_atom_site_fract_z
_atom_site_U_iso_or_equiv
_atom_site_adp_type
_atom_site_occupancy
_atom_site_symmetry_multiplicity
_atom_site_calc_flag
_atom_site_refinement_flags
O1 O 0.58066(7) -0.06543(14) 0.15695(8) 0.0155(4) Uani 1 1 d .
Br1 Br 0.705628(11) 0.27627(2) 0.049456(13) 0.01990(10) Uani 1 1 d .
C1 C 0.66337(10) 0.1714(2) 0.08069(11) 0.0129(5) Uani 1 1 d .
C2 C 0.64906(10) 0.0570(2) 0.05275(11) 0.0124(5) Uani 1 1 d .
C3 C 0.65994(10) -0.0013(2) -0.00456(11) 0.0142(5) Uani 1 1 d .
C4 C 0.62404(11) -0.1179(2) -0.01865(12) 0.0170(5) Uani 1 1 d .
H4 H 0.5882 -0.1116 -0.0635 0.020 Uiso 1 1 calc R
H4A H 0.6475 -0.1855 -0.0218 0.020 Uiso 1 1 calc R
C5 C 0.60725(11) -0.1403(2) 0.04084(12) 0.0178(5) Uani 1 1 d .
C6 C 0.62131(10) -0.0208(2) 0.07870(12) 0.0130(5) Uani 1 1 d .
C7 C 0.60919(10) 0.0142(2) 0.13337(11) 0.0129(5) Uani 1 1 d .
C8 C 0.62136(10) 0.1309(2) 0.15858(11) 0.0126(5) Uani 1 1 d .
C9 C 0.60945(11) 0.1901(2) 0.21502(13) 0.0182(5) Uani 1 1 d .
C10 C 0.61320(10) 0.3224(2) 0.19896(13) 0.0172(5) Uani 1 1 d .
H10 H 0.6293 0.3691 0.2426 0.021 Uiso 1 1 calc R
H10A H 0.5737 0.3532 0.1681 0.021 Uiso 1 1 calc R
C11 C 0.65326(10) 0.3357(2) 0.16299(12) 0.0144(5) Uani 1 1 d .
C12 C 0.64733(10) 0.21103(19) 0.13117(12) 0.0120(5) Uani 1 1 d .
C13 C 0.63754(10) 0.0713(2) -0.07288(12) 0.0176(5) Uani 1 1 d .
H13 H 0.6659 0.1354 -0.0665 0.021 Uiso 1 1 calc R
H13A H 0.6361 0.0185 -0.1104 0.021 Uiso 1 1 calc R
C14 C 0.57738(11) 0.1267(2) -0.09612(13) 0.0231(6) Uani 1 1 d .
H14 H 0.5498 0.0655 -0.0972 0.035 Uiso 1 1 calc R
H14A H 0.5639 0.1609 -0.1427 0.035 Uiso 1 1 calc R
H14B H 0.5798 0.1895 -0.0634 0.035 Uiso 1 1 calc R
C15 C 0.72638(10) -0.0280(2) 0.02488(12) 0.0173(5) Uani 1 1 d .
H15 H 0.7481 0.0474 0.0422 0.021 Uiso 1 1 calc R
H15A H 0.7380 -0.0820 0.0653 0.021 Uiso 1 1 calc R
C16 C 0.74548(11) -0.0838(2) -0.02616(13) 0.0215(6) Uani 1 1 d .
H16 H 0.7240 -0.1581 -0.0444 0.032 Uiso 1 1 calc R
H16A H 0.7875 -0.1004 -0.0022 0.032 Uiso 1 1 calc R
H16B H 0.7372 -0.0286 -0.0647 0.032 Uiso 1 1 calc R
C17 C 0.64432(15) -0.2423(2) 0.08737(15) 0.0330(7) Uani 1 1 d .
H17 H 0.6855 -0.2186 0.1103 0.049 Uiso 1 1 calc R
H17A H 0.6397 -0.3131 0.0588 0.049 Uiso 1 1 calc R
H17B H 0.6313 -0.2603 0.1227 0.049 Uiso 1 1 calc R
C18 C 0.54232(12) -0.1717(3) 0.01069(16) 0.0358(7) Uani 1 1 d .
H18 H 0.5320 -0.1848 0.0487 0.054 Uiso 1 1 calc R
H18A H 0.5345 -0.2442 -0.0174 0.054 Uiso 1 1 calc R
H18B H 0.5189 -0.1061 -0.0186 0.054 Uiso 1 1 calc R
C19 C 0.65684(12) 0.1613(2) 0.28911(12) 0.0258(6) Uani 1 1 d .
H19 H 0.6548 0.0768 0.2989 0.039 Uiso 1 1 calc R
H19A H 0.6504 0.2096 0.3229 0.039 Uiso 1 1 calc R
H19B H 0.6955 0.1791 0.2927 0.039 Uiso 1 1 calc R
C20 C 0.54926(12) 0.1620(3) 0.20968(15) 0.0288(6) Uani 1 1 d .
H20 H 0.5194 0.1715 0.1613 0.043 Uiso 1 1 calc R
H20A H 0.5410 0.2165 0.2396 0.043 Uiso 1 1 calc R
H20B H 0.5488 0.0799 0.2247 0.043 Uiso 1 1 calc R
C21 C 0.71812(10) 0.3595(2) 0.21497(12) 0.0180(5) Uani 1 1 d .
H21 H 0.7326 0.2919 0.2478 0.022 Uiso 1 1 calc R
H21A H 0.7413 0.3619 0.1887 0.022 Uiso 1 1 calc R
C22 C 0.72923(11) 0.4744(2) 0.25700(14) 0.0252(6) Uani 1 1 d .
H22 H 0.7152 0.5424 0.2252 0.038 Uiso 1 1 calc R
H22A H 0.7712 0.4831 0.2873 0.038 Uiso 1 1 calc R
H22B H 0.7084 0.4714 0.2854 0.038 Uiso 1 1 calc R
C23 C 0.63067(10) 0.4399(2) 0.11024(12) 0.0183(5) Uani 1 1 d .
H23 H 0.6247 0.5099 0.1341 0.022 Uiso 1 1 calc R
H23A H 0.6615 0.4607 0.0965 0.022 Uiso 1 1 calc R
C24 C 0.57409(11) 0.4167(2) 0.04431(13) 0.0247(6) Uani 1 1 d .
H24 H 0.5802 0.3521 0.0178 0.037 Uiso 1 1 calc R
H24A H 0.5624 0.4890 0.0159 0.037 Uiso 1 1 calc R
H24B H 0.5432 0.3941 0.0569 0.037 Uiso 1 1 calc R
C25 C 0.61723(11) -0.1328(2) 0.21846(12) 0.0178(5) Uani 1 1 d .
H25 H 0.6309 -0.0813 0.2602 0.021 Uiso 1 1 calc R
H25A H 0.6519 -0.1635 0.2147 0.021 Uiso 1 1 calc R
C26 C 0.58175(11) -0.2349(2) 0.22479(13) 0.0173(5) Uani 1 1 d .
H26 H 0.5673 -0.2841 0.1821 0.021 Uiso 1 1 calc R
H26A H 0.5474 -0.2030 0.2286 0.021 Uiso 1 1 calc R
C27 C 0.61736(11) -0.3129(2) 0.28804(12) 0.0166(5) Uani 1 1 d .
H27 H 0.6489 -0.3527 0.2814 0.020 Uiso 1 1 calc R
H27A H 0.6359 -0.2620 0.3299 0.020 Uiso 1 1 calc R
C28 C 0.58001(11) -0.4071(2) 0.29993(12) 0.0170(5) Uani 1 1 d .
H28 H 0.5474 -0.3670 0.3040 0.020 Uiso 1 1 calc R
H28A H 0.5629 -0.4596 0.2586 0.020 Uiso 1 1 calc R
C29 C 0.61316(11) -0.4835(2) 0.36443(12) 0.0209(5) Uani 1 1 d .
H29 H 0.6314 -0.4313 0.4058 0.025 Uiso 1 1 calc R
H29A H 0.6448 -0.5268 0.3597 0.025 Uiso 1 1 calc R
C30 C 0.57330(13) -0.5728(2) 0.37528(14) 0.0300(6) Uani 1 1 d .
H30 H 0.5423 -0.5301 0.3807 0.045 Uiso 1 1 calc R
H30A H 0.5962 -0.6198 0.4172 0.045 Uiso 1 1 calc R
H30B H 0.5558 -0.6258 0.3349 0.045 Uiso 1 1 calc R

loop_
_atom_site_aniso_label
_atom_site_aniso_U_11
_atom_site_aniso_U_22
_atom_site_aniso_U_33
_atom_site_aniso_U_23
_atom_site_aniso_U_13
_atom_site_aniso_U_12
O1 0.0141(8) 0.0160(9) 0.0175(9) 0.0060(7) 0.0081(7) -0.0019(7)
Br1 0.02491(16) 0.01639(15) 0.02479(16) -0.00063(10) 0.01685(12) -0.00541(10)
C1 0.0101(11) 0.0130(11) 0.0144(12) 0.0033(10) 0.0045(10) -0.0009(9)
C2 0.0098(11) 0.0150(12) 0.0104(11) 0.0006(9) 0.0027(9) 0.0006(9)
C3 0.0149(12) 0.0146(12) 0.0148(12) -0.0007(10) 0.0082(10) -0.0018(9)
C4 0.0204(13) 0.0146(12) 0.0159(12) -0.0030(10) 0.0081(11) -0.0027(10)
C5 0.0198(13) 0.0155(12) 0.0199(13) -0.0047(10) 0.0105(11) -0.0035(10)
C6 0.0110(11) 0.0115(11) 0.0147(12) 0.0030(9) 0.0041(10) 0.0009(9)
C7 0.0095(11) 0.0136(12) 0.0139(11) 0.0037(9) 0.0038(10) 0.0004(9)
C8 0.0117(11) 0.0145(12) 0.0100(11) 0.0019(9) 0.0034(9) 0.0014(9)
C9 0.0185(13) 0.0176(12) 0.0219(13) -0.0031(10) 0.0121(11) -0.0014(10)
C10 0.0152(12) 0.0164(12) 0.0212(13) -0.0029(10) 0.0093(11) 0.0003(10)
C11 0.0126(12) 0.0137(12) 0.0175(12) -0.0013(10) 0.0074(10) 0.0014(9)
C12 0.0072(11) 0.0121(12) 0.0138(12) 0.0012(9) 0.0023(9) -0.0004(9)
C13 0.0188(13) 0.0232(13) 0.0127(12) 0.0000(10) 0.0087(10) -0.0021(10)
C14 0.0193(14) 0.0301(15) 0.0170(13) 0.0050(11) 0.0056(11) 0.0018(11)
C15 0.0167(13) 0.0173(12) 0.0185(12) -0.0028(10) 0.0085(10) -0.0012(10)
C16 0.0231(14) 0.0218(13) 0.0231(13) -0.0023(11) 0.0134(12) 0.0020(11)
C17 0.064(2) 0.0147(13) 0.0335(17) 0.0028(12) 0.0340(16) 0.0068(13)
C18 0.0308(17) 0.0427(18) 0.0413(18) -0.0269(15) 0.0228(15) -0.0234(14)
C19 0.0403(17) 0.0227(14) 0.0163(13) -0.0025(11) 0.0145(13) -0.0023(12)
C20 0.0306(16) 0.0276(15) 0.0409(17) -0.0100(13) 0.0274(14) -0.0066(12)
C21 0.0164(13) 0.0165(13) 0.0201(13) -0.0035(10) 0.0075(11) -0.0009(10)
C22 0.0194(14) 0.0238(14) 0.0283(15) -0.0106(12) 0.0073(12) -0.0030(11)
C23 0.0184(13) 0.0128(12) 0.0236(13) 0.0001(10) 0.0096(11) 0.0008(10)
C24 0.0231(14) 0.0216(14) 0.0246(14) 0.0042(11) 0.0067(12) 0.0025(11)
C25 0.0182(13) 0.0171(12) 0.0160(12) 0.0043(10) 0.0059(10) -0.0018(10)
C26 0.0170(13) 0.0176(12) 0.0186(13) 0.0030(10) 0.0093(11) -0.0019(10)
C27 0.0173(13) 0.0150(12) 0.0187(13) 0.0030(10) 0.0092(11) 0.0004(10)
C28 0.0180(12) 0.0154(12) 0.0173(12) 0.0011(10) 0.0079(10) -0.0011(10)
C29 0.0233(14) 0.0181(13) 0.0191(13) 0.0034(10) 0.0077(11) -0.0002(10)
C30 0.0371(17) 0.0252(15) 0.0276(15) 0.0100(12) 0.0147(13) -0.0039(12)

loop_
_atom_type_symbol
_atom_type_description
_atom_type_scat_dispersion_real
_atom_type_scat_dispersion_imag
_atom_type_scat_source
C C 0.0033 0.0016 'International Tables Vol C Tables 4.2.6.8 and 6.1.1.4'
H H 0.0000 0.0000 'International Tables Vol C Tables 4.2.6.8 and 6.1.1.4'
O O 0.0106 0.0060 'International Tables Vol C Tables 4.2.6.8 and 6.1.1.4'
Br Br -0.2901 2.4595 'International Tables Vol C Tables 4.2.6.8 and 6.1.1.4'

loop_
_geom_angle_atom_site_label_1
_geom_angle_atom_site_label_2
_geom_angle_atom_site_label_3
_geom_angle
C7 O1 C25 116.28(17)
C2 C1 C12 121.1(2)
C2 C1 Br1 119.65(16)
C12 C1 Br1 119.28(16)
C6 C2 C1 119.1(2)
C6 C2 C3 111.54(19)
C1 C2 C3 129.3(2)
C2 C3 C13 114.58(19)
C2 C3 C4 102.19(17)
C13 C3 C4 109.12(19)
C2 C3 C15 108.65(18)
C13 C3 C15 110.85(18)
C4 C3 C15 111.16(19)
C5 C4 C3 109.81(18)
C5 C4 H4 109.7
C3 C4 H4 109.7
C5 C4 H4A 109.7
C3 C4 H4A 109.7
H4 C4 H4A 108.2
C6 C5 C18 112.2(2)
C6 C5 C17 112.4(2)
C18 C5 C17 109.8(2)
C6 C5 C4 102.24(18)
C18 C5 C4 110.1(2)
C17 C5 C4 109.9(2)
C2 C6 C7 120.5(2)
C2 C6 C5 112.18(19)
C7 C6 C5 127.3(2)
O1 C7 C8 121.56(19)
O1 C7 C6 118.6(2)
C8 C7 C6 119.6(2)
C7 C8 C12 120.3(2)
C7 C8 C9 128.7(2)
C12 C8 C9 111.0(2)
C20 C9 C8 114.1(2)
C20 C9 C10 110.3(2)
C8 C9 C10 100.71(18)
C20 C9 C19 109.3(2)
C8 C9 C19 112.6(2)
C10 C9 C19 109.6(2)
C9 C10 C11 109.19(19)
C9 C10 H10 109.8
C11 C10 H10 109.8
C9 C10 H10A 109.8
C11 C10 H10A 109.8
H10 C10 H10A 108.3
C12 C11 C10 100.42(18)
C12 C11 C23 115.66(19)
C10 C11 C23 109.12(19)
C12 C11 C21 109.65(18)
C10 C11 C21 113.14(19)
C23 C11 C21 108.78(19)
C1 C12 C8 119.1(2)
C1 C12 C11 129.2(2)
C8 C12 C11 111.61(19)
C14 C13 C3 114.40(19)
C14 C13 H13 108.7
C3 C13 H13 108.7
C14 C13 H13A 108.7
C3 C13 H13A 108.7
H13 C13 H13A 107.6
C13 C14 H14 109.5
C13 C14 H14A 109.5
H14 C14 H14A 109.5
C13 C14 H14B 109.5
H14 C14 H14B 109.5
H14A C14 H14B 109.5
C16 C15 C3 115.8(2)
C16 C15 H15 108.3
C3 C15 H15 108.3
C16 C15 H15A 108.3
C3 C15 H15A 108.3
H15 C15 H15A 107.4
C15 C16 H16 109.5
C15 C16 H16A 109.5
H16 C16 H16A 109.5
C15 C16 H16B 109.5
H16 C16 H16B 109.5
H16A C16 H16B 109.5
C5 C17 H17 109.5
C5 C17 H17A 109.5
H17 C17 H17A 109.5
C5 C17 H17B 109.5
H17 C17 H17B 109.5
H17A C17 H17B 109.5
C5 C18 H18 109.5
C5 C18 H18A 109.5
H18 C18 H18A 109.5
C5 C18 H18B 109.5
H18 C18 H18B 109.5
H18A C18 H18B 109.5
C9 C19 H19 109.5
C9 C19 H19A 109.5
H19 C19 H19A 109.5
C9 C19 H19B 109.5
H19 C19 H19B 109.5
H19A C19 H19B 109.5
C9 C20 H20 109.5
C9 C20 H20A 109.5
H20 C20 H20A 109.5
C9 C20 H20B 109.5
H20 C20 H20B 109.5
H20A C20 H20B 109.5
C22 C21 C11 115.1(2)
C22 C21 H21 108.5
C11 C21 H21 108.5
C22 C21 H21A 108.5
C11 C21 H21A 108.5
H21 C21 H21A 107.5
C21 C22 H22 109.5
C21 C22 H22A 109.5
H22 C22 H22A 109.5
C21 C22 H22B 109.5
H22 C22 H22B 109.5
H22A C22 H22B 109.5
C24 C23 C11 115.9(2)
C24 C23 H23 108.3
C11 C23 H23 108.3
C24 C23 H23A 108.3
C11 C23 H23A 108.3
H23 C23 H23A 107.4
C23 C24 H24 109.5
C23 C24 H24A 109.5
H24 C24 H24A 109.5
C23 C24 H24B 109.5
H24 C24 H24B 109.5
H24A C24 H24B 109.5
O1 C25 C26 108.31(19)
O1 C25 H25 110.0
C26 C25 H25 110.0
O1 C25 H25A 110.0
C26 C25 H25A 110.0
H25 C25 H25A 108.4
C25 C26 C27 112.1(2)
C25 C26 H26 109.2
C27 C26 H26 109.2
C25 C26 H26A 109.2
C27 C26 H26A 109.2
H26 C26 H26A 107.9
C28 C27 C26 112.4(2)
C28 C27 H27 109.1
C26 C27 H27 109.1
C28 C27 H27A 109.1
C26 C27 H27A 109.1
H27 C27 H27A 107.9
C29 C28 C27 114.2(2)
C29 C28 H28 108.7
C27 C28 H28 108.7
C29 C28 H28A 108.7
C27 C28 H28A 108.7
H28 C28 H28A 107.6
C28 C29 C30 112.0(2)
C28 C29 H29 109.2
C30 C29 H29 109.2
C28 C29 H29A 109.2
C30 C29 H29A 109.2
H29 C29 H29A 107.9
C29 C30 H30 109.5
C29 C30 H30A 109.5
H30 C30 H30A 109.5
C29 C30 H30B 109.5
H30 C30 H30B 109.5
H30A C30 H30B 109.5

loop_
_geom_bond_atom_site_label_1
_geom_bond_atom_site_label_2
_geom_bond_distance
O1 C7 1.391(3)
O1 C25 1.444(3)
Br1 C1 1.918(2)
C1 C2 1.397(3)
C1 C12 1.399(3)
C2 C6 1.395(3)
C2 C3 1.532(3)
C3 C13 1.549(3)
C3 C4 1.551(3)
C3 C15 1.555(3)
C4 C5 1.547(3)
C4 H4 0.9900
C4 H4A 0.9900
C5 C6 1.529(3)
C5 C18 1.530(3)
C5 C17 1.537(4)
C6 C7 1.404(3)
C7 C8 1.400(3)
C8 C12 1.401(3)
C8 C9 1.534(3)
C9 C20 1.529(3)
C9 C10 1.541(3)
C9 C19 1.541(3)
C10 C11 1.550(3)
C10 H10 0.9900
C10 H10A 0.9900
C11 C12 1.538(3)
C11 C23 1.550(3)
C11 C21 1.552(3)
C13 C14 1.524(3)
C13 H13 0.9900
C13 H13A 0.9900
C14 H14 0.9800
C14 H14A 0.9800
C14 H14B 0.9800
C15 C16 1.527(3)
C15 H15 0.9900
C15 H15A 0.9900
C16 H16 0.9800
C16 H16A 0.9800
C16 H16B 0.9800
C17 H17 0.9800
C17 H17A 0.9800
C17 H17B 0.9800
C18 H18 0.9800
C18 H18A 0.9800
C18 H18B 0.9800
C19 H19 0.9800
C19 H19A 0.9800
C19 H19B 0.9800
C20 H20 0.9800
C20 H20A 0.9800
C20 H20B 0.9800
C21 C22 1.529(3)
C21 H21 0.9900
C21 H21A 0.9900
C22 H22 0.9800
C22 H22A 0.9800
C22 H22B 0.9800
C23 C24 1.525(3)
C23 H23 0.9900
C23 H23A 0.9900
C24 H24 0.9800
C24 H24A 0.9800
C24 H24B 0.9800
C25 C26 1.509(3)
C25 H25 0.9900
C25 H25A 0.9900
C26 C27 1.528(3)
C26 H26 0.9900
C26 H26A 0.9900
C27 C28 1.525(3)
C27 H27 0.9900
C27 H27A 0.9900
C28 C29 1.524(3)
C28 H28 0.9900
C28 H28A 0.9900
C29 C30 1.525(3)
C29 H29 0.9900
C29 H29A 0.9900
C30 H30 0.9800
C30 H30A 0.9800
C30 H30B 0.9800

loop_
_geom_torsion_atom_site_label_1
_geom_torsion_atom_site_label_2
_geom_torsion_atom_site_label_3
_geom_torsion_atom_site_label_4
_geom_torsion
C12 C1 C2 C6 -3.7(3)
Br1 C1 C2 C6 176.34(16)
C12 C1 C2 C3 177.0(2)
Br1 C1 C2 C3 -2.9(3)
C6 C2 C3 C13 128.1(2)
C1 C2 C3 C13 -52.6(3)
C6 C2 C3 C4 10.2(2)
C1 C2 C3 C4 -170.5(2)
C6 C2 C3 C15 -107.3(2)
C1 C2 C3 C15 72.0(3)
C2 C3 C4 C5 -14.4(2)
C13 C3 C4 C5 -136.1(2)
C15 C3 C4 C5 101.4(2)
C3 C4 C5 C6 13.1(2)
C3 C4 C5 C18 132.5(2)
C3 C4 C5 C17 -106.4(2)
C1 C2 C6 C7 -1.6(3)
C3 C2 C6 C7 177.8(2)
C1 C2 C6 C5 178.3(2)
C3 C2 C6 C5 -2.4(3)
C18 C5 C6 C2 -124.6(2)
C17 C5 C6 C2 111.1(2)
C4 C5 C6 C2 -6.7(2)
C18 C5 C6 C7 55.2(3)
C17 C5 C6 C7 -69.1(3)
C4 C5 C6 C7 173.2(2)
C25 O1 C7 C8 -87.4(3)
C25 O1 C7 C6 98.2(2)
C2 C6 C7 O1 179.03(19)
C5 C6 C7 O1 -0.8(3)
C2 C6 C7 C8 4.5(3)
C5 C6 C7 C8 -175.3(2)
O1 C7 C8 C12 -176.6(2)
C6 C7 C8 C12 -2.2(3)
O1 C7 C8 C9 2.7(4)
C6 C7 C8 C9 177.0(2)
C7 C8 C9 C20 -43.4(3)
C12 C8 C9 C20 135.9(2)
C7 C8 C9 C10 -161.5(2)
C12 C8 C9 C10 17.8(2)
C7 C8 C9 C19 81.9(3)
C12 C8 C9 C19 -98.8(2)
C20 C9 C10 C11 -147.2(2)
C8 C9 C10 C11 -26.4(2)
C19 C9 C10 C11 92.4(2)
C9 C10 C11 C12 24.7(2)
C9 C10 C11 C23 146.7(2)
C9 C10 C11 C21 -92.0(2)
C2 C1 C12 C8 6.0(3)
Br1 C1 C12 C8 -174.09(16)
C2 C1 C12 C11 -173.3(2)
Br1 C1 C12 C11 6.6(3)
C7 C8 C12 C1 -2.9(3)
C9 C8 C12 C1 177.7(2)
C7 C8 C12 C11 176.5(2)
C9 C8 C12 C11 -2.9(3)
C10 C11 C12 C1 166.0(2)
C23 C11 C12 C1 48.8(3)
C21 C11 C12 C1 -74.6(3)
C10 C11 C12 C8 -13.3(2)
C23 C11 C12 C8 -130.5(2)
C21 C11 C12 C8 106.1(2)
C2 C3 C13 C14 -42.6(3)
C4 C3 C13 C14 71.2(3)
C15 C3 C13 C14 -166.0(2)
C2 C3 C15 C16 -178.49(19)
C13 C3 C15 C16 -51.7(3)
C4 C3 C15 C16 69.8(2)
C12 C11 C21 C22 -173.0(2)
C10 C11 C21 C22 -61.8(3)
C23 C11 C21 C22 59.7(3)
C12 C11 C23 C24 40.1(3)
C10 C11 C23 C24 -72.1(3)
C21 C11 C23 C24 164.0(2)
C7 O1 C25 C26 -165.16(19)
O1 C25 C26 C27 178.97(18)
C25 C26 C27 C28 173.0(2)
C26 C27 C28 C29 -177.4(2)
C27 C28 C29 C30 177.8(2)
